data_7062293
loop_
_publ_author_name
'Nizar, Siti Nabilla Aliya Mohd'
'Rosli, Mohd Mustaqim'
'Samsuri, Siti Azrah Mohamad'
'Razak, Ibrahim Abdul'
'Arshad, Suhana'

_publ_section_title
;
 Involvement of halogen and polyaromatic substituents in chalcone
 derivatives as dye sensitizers in solar cell applications
;
_journal_issue 12
_journal_name_full 'New Journal of Chemistry'
_journal_page_first 5804
_journal_page_last 5815
_journal_paper_doi 10.1039/D2NJ05937A
_journal_volume 47
_journal_year 2023
_chemical_formula_sum 'C26 H17 F O2'
_chemical_formula_weight 380.39
_space_group_crystal_system triclinic
_space_group_IT_number 2
_space_group_name_Hall '-P 1'
_space_group_name_H-M_alt 'P -1'
_atom_sites_solution_hydrogens geom
_audit_creation_method SHELXL-2014/7
_audit_update_record
;
2021-05-05 deposited with the CCDC.	2023-02-20 downloaded from the CCDC.
;
_cell_angle_alpha 97.824(8)
_cell_angle_beta 102.058(7)
_cell_angle_gamma 98.891(7)
_cell_formula_units_Z 2
_cell_length_a 7.506(4)
_cell_length_b 9.968(5)
_cell_length_c 12.308(6)
_cell_measurement_reflns_used 1003
_cell_measurement_temperature 293(2)
_cell_measurement_theta_max 18.61
_cell_measurement_theta_min 2.47
_cell_volume 876.1(8)
_computing_cell_refinement 'Bruker SAINT'
_computing_data_collection 'Bruker APEX2'
_computing_data_reduction 'Bruker SAINT'
_computing_molecular_graphics 'Bruker SHELXTL'
_computing_publication_material 'Bruker SHELXTL'
_computing_structure_refinement 'SHELXL-2014/7 (Sheldrick, 2014)'
_computing_structure_solution 'SHELXS-97 (Sheldrick 2008)'
_diffrn_ambient_temperature 293(2)
_diffrn_measured_fraction_theta_full 1.000
_diffrn_measured_fraction_theta_max 1.000
_diffrn_measurement_device_type 'Bruker APEX-II CCD'
_diffrn_measurement_method '\f and \w scans'
_diffrn_radiation_type MoK\a
_diffrn_radiation_wavelength 0.71073
_diffrn_reflns_av_R_equivalents 0.0978
_diffrn_reflns_av_unetI/netI 0.0957
_diffrn_reflns_Laue_measured_fraction_full 1.000
_diffrn_reflns_Laue_measured_fraction_max 1.000
_diffrn_reflns_limit_h_max 9
_diffrn_reflns_limit_h_min -9
_diffrn_reflns_limit_k_max 12
_diffrn_reflns_limit_k_min -12
_diffrn_reflns_limit_l_max 15
_diffrn_reflns_limit_l_min -15
_diffrn_reflns_number 20756
_diffrn_reflns_point_group_measured_fraction_full 1.000
_diffrn_reflns_point_group_measured_fraction_max 1.000
_diffrn_reflns_theta_full 25.242
_diffrn_reflns_theta_max 25.999
_diffrn_reflns_theta_min 1.718
_exptl_absorpt_coefficient_mu 0.097
_exptl_absorpt_correction_type none
_exptl_crystal_colour yellow
_exptl_crystal_density_diffrn 1.442
_exptl_crystal_description plate
_exptl_crystal_F_000 396
_exptl_crystal_size_max 0.572
_exptl_crystal_size_mid 0.340
_exptl_crystal_size_min 0.112
_refine_diff_density_max 0.255
_refine_diff_density_min -0.163
_refine_diff_density_rms 0.045
_refine_ls_extinction_method none
_refine_ls_goodness_of_fit_ref 1.012
_refine_ls_hydrogen_treatment constr
_refine_ls_matrix_type full
_refine_ls_number_parameters 263
_refine_ls_number_reflns 3449
_refine_ls_number_restraints 0
_refine_ls_restrained_S_all 1.012
_refine_ls_R_factor_all 0.1670
_refine_ls_R_factor_gt 0.0705
_refine_ls_shift/su_max 0.000
_refine_ls_shift/su_mean 0.000
_refine_ls_structure_factor_coef Fsqd
_refine_ls_weighting_details 'w=1/[\s^2^(Fo^2^)+(0.0792P)^2^+0.3509P] where P=(Fo^2^+2Fc^2^)/3'
_refine_ls_weighting_scheme calc
_refine_ls_wR_factor_gt 0.1646
_refine_ls_wR_factor_ref 0.2311
_reflns_Friedel_coverage 0.000
_reflns_number_gt 1512
_reflns_number_total 3449
_reflns_threshold_expression 'I > 2\s(I)'
_cod_data_source_file d2nj05937a2.cif
_cod_data_source_block mo_SNA02_1_0m
_cod_depositor_comments 'Adding full bibliography for 7062293--7062294.cif.'
_cod_original_cell_volume 876.1(7)
_cod_database_code 7062293
_shelx_shelxl_version_number 2014/7
_shelx_space_group_comment
;
The symmetry employed for this shelxl refinement is uniquely defined
by the following loop, which should always be used as a source of
symmetry information in preference to the above space-group names.
They are only intended as comments.
;
_shelx_estimated_absorpt_t_min 0.946
_shelx_estimated_absorpt_t_max 0.989

loop_
_space_group_symop_operation_xyz
'x, y, z'
'-x, -y, -z'

loop_
_atom_site_label
_atom_site_type_symbol
_atom_site_fract_x
_atom_site_fract_y
_atom_site_fract_z
_atom_site_U_iso_or_equiv
_atom_site_adp_type
_atom_site_occupancy
_atom_site_site_symmetry_order
_atom_site_calc_flag
_atom_site_refinement_flags_posn
_atom_site_refinement_flags_adp
_atom_site_refinement_flags_occupancy
_atom_site_disorder_assembly
_atom_site_disorder_group
F1 F 0.9595(4) 0.4976(2) 0.71861(18) 0.0916(8) Uani 1 1 d . . . . .
O1 O 0.6998(5) 0.8153(3) 0.4880(3) 0.1062(12) Uani 1 1 d . . . . .
O2 O 0.8618(4) 0.2515(3) 0.6000(2) 0.0770(8) Uani 1 1 d . . . . .
C1 C 0.3921(5) 0.7074(4) 0.0671(3) 0.0648(10) Uani 1 1 d . . . . .
H1A H 0.4288 0.6255 0.0819 0.078 Uiso 1 1 calc R U . . .
C2 C 0.3169(5) 0.7174(4) -0.0403(3) 0.0659(11) Uani 1 1 d . . . . .
H2A H 0.3021 0.6426 -0.0977 0.079 Uiso 1 1 calc R U . . .
C3 C 0.2613(5) 0.8378(4) -0.0660(3) 0.0581(10) Uani 1 1 d . . . . .
C4 C 0.1840(5) 0.8523(5) -0.1781(3) 0.0683(11) Uani 1 1 d . . . . .
H4A H 0.1699 0.7790 -0.2366 0.082 Uiso 1 1 calc R U . . .
C5 C 0.1314(5) 0.9679(5) -0.2015(3) 0.0701(11) Uani 1 1 d . . . . .
H5A H 0.0808 0.9737 -0.2760 0.084 Uiso 1 1 calc R U . . .
C6 C 0.1501(5) 1.0827(4) -0.1162(3) 0.0619(10) Uani 1 1 d . . . . .
C7 C 0.0966(5) 1.2045(5) -0.1378(4) 0.0725(12) Uani 1 1 d . . . . .
H7A H 0.0463 1.2126 -0.2118 0.087 Uiso 1 1 calc R U . . .
C8 C 0.1156(6) 1.3142(5) -0.0530(4) 0.0770(12) Uani 1 1 d . . . . .
H8A H 0.0794 1.3955 -0.0700 0.092 Uiso 1 1 calc R U . . .
C9 C 0.1872(5) 1.3038(4) 0.0555(4) 0.0703(11) Uani 1 1 d . . . . .
H9A H 0.2000 1.3784 0.1127 0.084 Uiso 1 1 calc R U . . .
C10 C 0.2412(5) 1.1837(4) 0.0822(3) 0.0595(10) Uani 1 1 d . . . . .
C11 C 0.3151(5) 1.1680(4) 0.1941(3) 0.0642(11) Uani 1 1 d . . . . .
H11A H 0.3258 1.2406 0.2526 0.077 Uiso 1 1 calc R U . . .
C12 C 0.3699(5) 1.0526(4) 0.2184(3) 0.0632(10) Uani 1 1 d . . . . .
H12A H 0.4183 1.0473 0.2933 0.076 Uiso 1 1 calc R U . . .
C13 C 0.3571(5) 0.9368(4) 0.1336(3) 0.0536(9) Uani 1 1 d . . . . .
C14 C 0.2810(4) 0.9486(4) 0.0220(3) 0.0503(9) Uani 1 1 d . . . . .
C15 C 0.2240(4) 1.0718(4) -0.0041(3) 0.0542(9) Uani 1 1 d . . . . .
C16 C 0.4167(5) 0.8149(4) 0.1561(3) 0.0558(10) Uani 1 1 d . . . . .
C17 C 0.5068(5) 0.8023(4) 0.2688(3) 0.0662(11) Uani 1 1 d . . . . .
H17A H 0.5208 0.8799 0.3234 0.079 Uiso 1 1 calc R U . . .
C18 C 0.5713(6) 0.7000(4) 0.3058(3) 0.0711(11) Uani 1 1 d . . . . .
H18A H 0.5573 0.6186 0.2552 0.085 Uiso 1 1 calc R U . . .
C19 C 0.6639(5) 0.7063(4) 0.4222(3) 0.0660(11) Uani 1 1 d . . . . .
C20 C 0.7156(5) 0.5832(4) 0.4631(3) 0.0542(9) Uani 1 1 d . . . . .
C21 C 0.8169(5) 0.5961(4) 0.5721(3) 0.0613(10) Uani 1 1 d . . . . .
H21A H 0.8559 0.6826 0.6176 0.074 Uiso 1 1 calc R U . . .
C22 C 0.8593(5) 0.4841(4) 0.6127(3) 0.0622(10) Uani 1 1 d . . . . .
C23 C 0.8064(5) 0.3539(4) 0.5496(3) 0.0583(10) Uani 1 1 d . . . . .
C24 C 0.7063(5) 0.3410(4) 0.4419(3) 0.0653(11) Uani 1 1 d . . . . .
H24A H 0.6676 0.2541 0.3971 0.078 Uiso 1 1 calc R U . . .
C25 C 0.6615(5) 0.4538(4) 0.3986(3) 0.0629(10) Uani 1 1 d . . . . .
H25A H 0.5935 0.4428 0.3245 0.076 Uiso 1 1 calc R U . . .
C26 C 0.8047(7) 0.1157(4) 0.5374(4) 0.0950(15) Uani 1 1 d . . . . .
H26A H 0.8464 0.0516 0.5840 0.143 Uiso 1 1 calc R U . . .
H26B H 0.8573 0.1089 0.4726 0.143 Uiso 1 1 calc R U . . .
H26C H 0.6718 0.0947 0.5133 0.143 Uiso 1 1 calc R U . . .

loop_
_atom_site_aniso_label
_atom_site_aniso_U_11
_atom_site_aniso_U_22
_atom_site_aniso_U_33
_atom_site_aniso_U_23
_atom_site_aniso_U_13
_atom_site_aniso_U_12
F1 0.123(2) 0.0755(16) 0.0593(14) 0.0044(12) -0.0107(13) 0.0180(14)
O1 0.151(3) 0.062(2) 0.085(2) 0.0037(17) -0.014(2) 0.0227(19)
O2 0.095(2) 0.0603(17) 0.0696(18) 0.0106(14) 0.0036(15) 0.0169(15)
C1 0.064(3) 0.057(2) 0.073(3) 0.014(2) 0.014(2) 0.0124(19)
C2 0.067(3) 0.056(2) 0.069(3) 0.003(2) 0.014(2) 0.005(2)
C3 0.044(2) 0.065(3) 0.058(2) 0.008(2) 0.0074(18) -0.0020(18)
C4 0.061(3) 0.083(3) 0.054(2) 0.006(2) 0.007(2) 0.005(2)
C5 0.066(3) 0.087(3) 0.053(2) 0.016(2) 0.007(2) 0.007(2)
C6 0.048(2) 0.072(3) 0.068(3) 0.025(2) 0.013(2) 0.009(2)
C7 0.058(3) 0.092(3) 0.069(3) 0.028(3) 0.012(2) 0.011(2)
C8 0.074(3) 0.072(3) 0.096(3) 0.037(3) 0.023(3) 0.022(2)
C9 0.067(3) 0.060(3) 0.091(3) 0.021(2) 0.025(2) 0.017(2)
C10 0.049(2) 0.061(2) 0.068(3) 0.015(2) 0.0133(19) 0.0083(18)
C11 0.058(3) 0.064(3) 0.069(3) 0.004(2) 0.015(2) 0.012(2)
C12 0.058(3) 0.071(3) 0.053(2) 0.004(2) 0.0043(18) 0.010(2)
C13 0.044(2) 0.058(2) 0.057(2) 0.0139(18) 0.0089(17) 0.0034(17)
C14 0.042(2) 0.055(2) 0.052(2) 0.0129(17) 0.0079(17) 0.0039(17)
C15 0.043(2) 0.060(2) 0.058(2) 0.0131(19) 0.0107(18) 0.0020(18)
C16 0.046(2) 0.057(2) 0.061(2) 0.0118(19) 0.0091(18) 0.0047(18)
C17 0.069(3) 0.061(2) 0.070(3) 0.018(2) 0.015(2) 0.015(2)
C18 0.086(3) 0.062(3) 0.066(3) 0.017(2) 0.009(2) 0.023(2)
C19 0.068(3) 0.059(3) 0.068(3) 0.012(2) 0.011(2) 0.008(2)
C20 0.056(2) 0.054(2) 0.053(2) 0.0118(18) 0.0108(18) 0.0105(18)
C21 0.068(3) 0.055(2) 0.056(2) 0.0008(19) 0.011(2) 0.0073(19)
C22 0.068(3) 0.067(3) 0.047(2) 0.007(2) 0.0044(19) 0.013(2)
C23 0.063(3) 0.052(2) 0.060(2) 0.0104(19) 0.011(2) 0.0140(19)
C24 0.075(3) 0.055(2) 0.059(2) 0.0027(19) 0.007(2) 0.009(2)
C25 0.067(3) 0.061(3) 0.054(2) 0.005(2) 0.0068(19) 0.008(2)
C26 0.126(4) 0.060(3) 0.091(3) 0.010(2) 0.005(3) 0.025(3)

loop_
_atom_type_symbol
_atom_type_description
_atom_type_scat_dispersion_real
_atom_type_scat_dispersion_imag
_atom_type_scat_source
C C 0.0033 0.0016 'International Tables Vol C Tables 4.2.6.8 and 6.1.1.4'
H H 0.0000 0.0000 'International Tables Vol C Tables 4.2.6.8 and 6.1.1.4'
O O 0.0106 0.0060 'International Tables Vol C Tables 4.2.6.8 and 6.1.1.4'
F F 0.0171 0.0103 'International Tables Vol C Tables 4.2.6.8 and 6.1.1.4'

loop_
_geom_angle_atom_site_label_1
_geom_angle_atom_site_label_2
_geom_angle_atom_site_label_3
_geom_angle
_geom_angle_site_symmetry_1
_geom_angle_site_symmetry_3
_geom_angle_publ_flag
C23 O2 C26 117.4(3) . . ?
C2 C1 C16 122.3(4) . . ?
C2 C1 H1A 118.8 . . ?
C16 C1 H1A 118.8 . . ?
C1 C2 C3 120.7(4) . . ?
C1 C2 H2A 119.7 . . ?
C3 C2 H2A 119.7 . . ?
C2 C3 C14 118.9(3) . . ?
C2 C3 C4 122.1(4) . . ?
C14 C3 C4 119.0(4) . . ?
C5 C4 C3 121.5(4) . . ?
C5 C4 H4A 119.3 . . ?
C3 C4 H4A 119.3 . . ?
C4 C5 C6 121.7(4) . . ?
C4 C5 H5A 119.2 . . ?
C6 C5 H5A 119.2 . . ?
C7 C6 C15 118.4(4) . . ?
C7 C6 C5 123.1(4) . . ?
C15 C6 C5 118.5(4) . . ?
C8 C7 C6 121.8(4) . . ?
C8 C7 H7A 119.1 . . ?
C6 C7 H7A 119.1 . . ?
C9 C8 C7 119.9(4) . . ?
C9 C8 H8A 120.1 . . ?
C7 C8 H8A 120.1 . . ?
C8 C9 C10 120.8(4) . . ?
C8 C9 H9A 119.6 . . ?
C10 C9 H9A 119.6 . . ?
C9 C10 C15 119.6(4) . . ?
C9 C10 C11 122.7(4) . . ?
C15 C10 C11 117.7(4) . . ?
C12 C11 C10 122.0(4) . . ?
C12 C11 H11A 119.0 . . ?
C10 C11 H11A 119.0 . . ?
C11 C12 C13 122.3(4) . . ?
C11 C12 H12A 118.9 . . ?
C13 C12 H12A 118.9 . . ?
C14 C13 C16 119.4(3) . . ?
C14 C13 C12 116.9(3) . . ?
C16 C13 C12 123.7(3) . . ?
C13 C14 C3 120.1(3) . . ?
C13 C14 C15 120.9(3) . . ?
C3 C14 C15 119.0(3) . . ?
C6 C15 C10 119.5(4) . . ?
C6 C15 C14 120.3(3) . . ?
C10 C15 C14 120.2(3) . . ?
C1 C16 C13 118.6(3) . . ?
C1 C16 C17 120.4(4) . . ?
C13 C16 C17 121.0(3) . . ?
C18 C17 C16 130.1(4) . . ?
C18 C17 H17A 115.0 . . ?
C16 C17 H17A 115.0 . . ?
C17 C18 C19 122.9(4) . . ?
C17 C18 H18A 118.6 . . ?
C19 C18 H18A 118.6 . . ?
O1 C19 C18 120.0(4) . . ?
O1 C19 C20 119.1(4) . . ?
C18 C19 C20 120.9(4) . . ?
C25 C20 C21 118.1(3) . . ?
C25 C20 C19 122.8(4) . . ?
C21 C20 C19 119.0(3) . . ?
C22 C21 C20 120.0(3) . . ?
C22 C21 H21A 120.0 . . ?
C20 C21 H21A 120.0 . . ?
F1 C22 C21 119.6(3) . . ?
F1 C22 C23 117.6(3) . . ?
C21 C22 C23 122.7(4) . . ?
O2 C23 C24 126.2(3) . . ?
O2 C23 C22 116.4(3) . . ?
C24 C23 C22 117.4(4) . . ?
C23 C24 C25 121.0(4) . . ?
C23 C24 H24A 119.5 . . ?
C25 C24 H24A 119.5 . . ?
C24 C25 C20 120.8(4) . . ?
C24 C25 H25A 119.6 . . ?
C20 C25 H25A 119.6 . . ?
O2 C26 H26A 109.5 . . ?
O2 C26 H26B 109.5 . . ?
H26A C26 H26B 109.5 . . ?
O2 C26 H26C 109.5 . . ?
H26A C26 H26C 109.5 . . ?
H26B C26 H26C 109.5 . . ?

loop_
_geom_bond_atom_site_label_1
_geom_bond_atom_site_label_2
_geom_bond_distance
_geom_bond_site_symmetry_2
_geom_bond_publ_flag
F1 C22 1.340(4) . ?
O1 C19 1.220(4) . ?
O2 C23 1.340(4) . ?
O2 C26 1.416(5) . ?
C1 C2 1.347(5) . ?
C1 C16 1.385(5) . ?
C1 H1A 0.9300 . ?
C2 C3 1.385(5) . ?
C2 H2A 0.9300 . ?
C3 C14 1.404(5) . ?
C3 C4 1.417(5) . ?
C4 C5 1.323(5) . ?
C4 H4A 0.9300 . ?
C5 C6 1.412(5) . ?
C5 H5A 0.9300 . ?
C6 C7 1.378(5) . ?
C6 C15 1.401(5) . ?
C7 C8 1.372(6) . ?
C7 H7A 0.9300 . ?
C8 C9 1.356(5) . ?
C8 H8A 0.9300 . ?
C9 C10 1.381(5) . ?
C9 H9A 0.9300 . ?
C10 C15 1.402(5) . ?
C10 C11 1.413(5) . ?
C11 C12 1.331(5) . ?
C11 H11A 0.9300 . ?
C12 C13 1.423(5) . ?
C12 H12A 0.9300 . ?
C13 C14 1.402(5) . ?
C13 C16 1.401(5) . ?
C14 C15 1.417(5) . ?
C16 C17 1.442(5) . ?
C17 C18 1.292(5) . ?
C17 H17A 0.9300 . ?
C18 C19 1.444(5) . ?
C18 H18A 0.9300 . ?
C19 C20 1.464(5) . ?
C20 C25 1.372(5) . ?
C20 C21 1.375(5) . ?
C21 C22 1.340(5) . ?
C21 H21A 0.9300 . ?
C22 C23 1.372(5) . ?
C23 C24 1.358(5) . ?
C24 C25 1.366(5) . ?
C24 H24A 0.9300 . ?
C25 H25A 0.9300 . ?
C26 H26A 0.9600 . ?
C26 H26B 0.9600 . ?
C26 H26C 0.9600 . ?

loop_
_geom_torsion_atom_site_label_1
_geom_torsion_atom_site_label_2
_geom_torsion_atom_site_label_3
_geom_torsion_atom_site_label_4
_geom_torsion
_geom_torsion_site_symmetry_1
_geom_torsion_site_symmetry_2
_geom_torsion_site_symmetry_3
_geom_torsion_site_symmetry_4
_geom_torsion_publ_flag
C16 C1 C2 C3 0.3(6) . . . . ?
C1 C2 C3 C14 -1.3(5) . . . . ?
C1 C2 C3 C4 179.1(3) . . . . ?
C2 C3 C4 C5 180.0(4) . . . . ?
C14 C3 C4 C5 0.4(5) . . . . ?
C3 C4 C5 C6 0.2(6) . . . . ?
C4 C5 C6 C7 -180.0(4) . . . . ?
C4 C5 C6 C15 -0.9(6) . . . . ?
C15 C6 C7 C8 0.6(6) . . . . ?
C5 C6 C7 C8 179.6(4) . . . . ?
C6 C7 C8 C9 -0.6(6) . . . . ?
C7 C8 C9 C10 -0.1(6) . . . . ?
C8 C9 C10 C15 0.8(6) . . . . ?
C8 C9 C10 C11 -179.5(4) . . . . ?
C9 C10 C11 C12 -178.7(4) . . . . ?
C15 C10 C11 C12 1.0(5) . . . . ?
C10 C11 C12 C13 -0.3(6) . . . . ?
C11 C12 C13 C14 -0.9(5) . . . . ?
C11 C12 C13 C16 178.8(3) . . . . ?
C16 C13 C14 C3 1.4(5) . . . . ?
C12 C13 C14 C3 -179.0(3) . . . . ?
C16 C13 C14 C15 -178.3(3) . . . . ?
C12 C13 C14 C15 1.4(5) . . . . ?
C2 C3 C14 C13 0.4(5) . . . . ?
C4 C3 C14 C13 180.0(3) . . . . ?
C2 C3 C14 C15 -179.9(3) . . . . ?
C4 C3 C14 C15 -0.3(5) . . . . ?
C7 C6 C15 C10 0.1(5) . . . . ?
C5 C6 C15 C10 -179.0(3) . . . . ?
C7 C6 C15 C14 -179.9(3) . . . . ?
C5 C6 C15 C14 1.0(5) . . . . ?
C9 C10 C15 C6 -0.8(5) . . . . ?
C11 C10 C15 C6 179.5(3) . . . . ?
C9 C10 C15 C14 179.2(3) . . . . ?
C11 C10 C15 C14 -0.4(5) . . . . ?
C13 C14 C15 C6 179.3(3) . . . . ?
C3 C14 C15 C6 -0.4(5) . . . . ?
C13 C14 C15 C10 -0.7(5) . . . . ?
C3 C14 C15 C10 179.6(3) . . . . ?
C2 C1 C16 C13 1.5(6) . . . . ?
C2 C1 C16 C17 -176.7(3) . . . . ?
C14 C13 C16 C1 -2.3(5) . . . . ?
C12 C13 C16 C1 178.1(3) . . . . ?
C14 C13 C16 C17 175.9(3) . . . . ?
C12 C13 C16 C17 -3.8(5) . . . . ?
C1 C16 C17 C18 -1.6(6) . . . . ?
C13 C16 C17 C18 -179.7(4) . . . . ?
C16 C17 C18 C19 177.9(4) . . . . ?
C17 C18 C19 O1 -6.9(6) . . . . ?
C17 C18 C19 C20 172.9(4) . . . . ?
O1 C19 C20 C25 172.1(4) . . . . ?
C18 C19 C20 C25 -7.7(6) . . . . ?
O1 C19 C20 C21 -5.4(6) . . . . ?
C18 C19 C20 C21 174.8(3) . . . . ?
C25 C20 C21 C22 -0.3(5) . . . . ?
C19 C20 C21 C22 177.3(3) . . . . ?
C20 C21 C22 F1 179.3(3) . . . . ?
C20 C21 C22 C23 0.3(6) . . . . ?
C26 O2 C23 C24 -2.8(6) . . . . ?
C26 O2 C23 C22 178.4(4) . . . . ?
F1 C22 C23 O2 -0.5(5) . . . . ?
C21 C22 C23 O2 178.6(3) . . . . ?
F1 C22 C23 C24 -179.4(3) . . . . ?
C21 C22 C23 C24 -0.3(6) . . . . ?
O2 C23 C24 C25 -178.4(4) . . . . ?
C22 C23 C24 C25 0.4(6) . . . . ?
C23 C24 C25 C20 -0.4(6) . . . . ?
C21 C20 C25 C24 0.3(6) . . . . ?
C19 C20 C25 C24 -177.2(3) . . . . ?
